data_2222101
loop_
_publ_author_name
'Zhang, Shi-lei'
'Zhao, Bi-lin'
'Su, Zhen-hong'
'Xia, Xian-you'
'Zhang, Yong'

_publ_section_title
;
 <i>N</i>-(2-Aminoethyl)-5-(dimethylamino)naphthalene-1-sulfonamide
;
_journal_coeditor_code LH2821
_journal_issue 6
_journal_name_full 'Acta Crystallographica Section E'
_journal_page_first o1452
_journal_paper_doi 10.1107/S160053680901962X
_journal_volume 65
_journal_year 2009
_chemical_formula_iupac 'C14 H19 N3 O2 S'
_chemical_formula_moiety 'C14 H19 N3 O2 S'
_chemical_formula_sum 'C14 H19 N3 O2 S'
_chemical_formula_weight 293.38
_chemical_name_systematic
;
<i>N</i>-(2-Aminoethyl)-5-(dimethylamino)naphthalene-1-sulfonamide
;
_space_group_IT_number 33
_symmetry_cell_setting orthorhombic
_symmetry_space_group_name_Hall 'P 2c -2n'
_symmetry_space_group_name_H-M 'P n a 21'
_atom_sites_solution_hydrogens geom
_atom_sites_solution_primary direct
_atom_sites_solution_secondary difmap
_audit_creation_method SHELXL-97
_cell_angle_alpha 90.00
_cell_angle_beta 90.00
_cell_angle_gamma 90.00
_cell_formula_units_Z 4
_cell_length_a 15.5221(15)
_cell_length_b 11.5423(11)
_cell_length_c 8.1360(8)
_cell_measurement_reflns_used 4085
_cell_measurement_temperature 298(2)
_cell_measurement_theta_max 27.95
_cell_measurement_theta_min 2.20
_cell_volume 1457.7(2)
_computing_cell_refinement 'SAINT (Bruker, 2007)'
_computing_data_collection 'SMART (Bruker, 2007)'
_computing_data_reduction 'SAINT (Bruker, 2007)'
_computing_molecular_graphics 'PLATON (Spek, 2009)'
_computing_publication_material 'SHELXTL (Sheldrick, 2008)'
_computing_structure_refinement 'SHELXL97 (Sheldrick, 2008)'
_computing_structure_solution 'SHELXS97 (Sheldrick, 2008)'
_diffrn_ambient_temperature 298(2)
_diffrn_measured_fraction_theta_full 0.999
_diffrn_measured_fraction_theta_max 0.999
_diffrn_measurement_device_type 'Bruker SMART CCD'
_diffrn_measurement_method '\f and \w'
_diffrn_radiation_monochromator graphite
_diffrn_radiation_source 'fine-focus sealed tube'
_diffrn_radiation_type MoK\a
_diffrn_radiation_wavelength 0.71073
_diffrn_reflns_av_R_equivalents 0.0286
_diffrn_reflns_av_sigmaI/netI 0.0292
_diffrn_reflns_limit_h_max 13
_diffrn_reflns_limit_h_min -19
_diffrn_reflns_limit_k_max 14
_diffrn_reflns_limit_k_min -14
_diffrn_reflns_limit_l_max 10
_diffrn_reflns_limit_l_min -10
_diffrn_reflns_number 7478
_diffrn_reflns_theta_full 27.00
_diffrn_reflns_theta_max 27.00
_diffrn_reflns_theta_min 2.20
_exptl_absorpt_coefficient_mu 0.227
_exptl_absorpt_correction_T_max 0.9559
_exptl_absorpt_correction_T_min 0.9559
_exptl_absorpt_correction_type multi-scan
_exptl_absorpt_process_details '(SADABS; Sheldrick, 1997)'
_exptl_crystal_colour Colorless
_exptl_crystal_density_diffrn 1.337
_exptl_crystal_density_method 'not measured'
_exptl_crystal_description block
_exptl_crystal_F_000 624
_exptl_crystal_size_max 0.20
_exptl_crystal_size_mid 0.20
_exptl_crystal_size_min 0.20
_refine_diff_density_max 0.242
_refine_diff_density_min -0.254
_refine_ls_abs_structure_details 'Flack (1983), 1332 Friedel pairs'
_refine_ls_abs_structure_Flack -0.03(8)
_refine_ls_extinction_method none
_refine_ls_goodness_of_fit_ref 1.106
_refine_ls_hydrogen_treatment mixed
_refine_ls_matrix_type full
_refine_ls_number_parameters 192
_refine_ls_number_reflns 3140
_refine_ls_number_restraints 1
_refine_ls_restrained_S_all 1.106
_refine_ls_R_factor_all 0.0427
_refine_ls_R_factor_gt 0.0411
_refine_ls_shift/su_max 0.000
_refine_ls_shift/su_mean 0.000
_refine_ls_structure_factor_coef Fsqd
_refine_ls_weighting_details 'calc w=1/[\s^2^(Fo^2^)+(0.0621P)^2^+0.0989P] where P=(Fo^2^+2Fc^2^)/3'
_refine_ls_weighting_scheme calc
_refine_ls_wR_factor_gt 0.1054
_refine_ls_wR_factor_ref 0.1066
_reflns_number_gt 3012
_reflns_number_total 3140
_reflns_threshold_expression I>2\s(I)
_cod_data_source_file lh2821.cif
_cod_data_source_block I
_cod_depositor_comments
;
The following automatic conversions were performed:
'_symmetry_cell_setting' value 'Orthorhombic' changed to 'orthorhombic'
according to '/home/saulius/struct/CIF-dictionaries/cif_core.dic'
dictionary named 'cif_core.dic' version 2.4.1 from 2010-06-29.

Automatic conversion script
Id: cif_fix_enum 1527 2010-12-29 10:47:43Z saulius 

The following automatic conversions were performed:

'_symmetry_cell_setting' value 'Orthorhombic' changed to
'orthorhombic' according to
/home/saulius/struct/CIF-dictionaries/cif_core.dic dictionary named
'cif_core.dic' version 2.4.1 from 2010-06-29.

Automatic conversion script
Id: cif_fix_values 1715 2011-07-08 13:25:40Z adriana 
;
_cod_database_code 2222101
_cod_database_fobs_code 2222101

loop_
_symmetry_equiv_pos_as_xyz
'x, y, z'
'-x, -y, z+1/2'
'x+1/2, -y+1/2, z'
'-x+1/2, y+1/2, z+1/2'

loop_
_atom_site_type_symbol
_atom_site_label
_atom_site_fract_x
_atom_site_fract_y
_atom_site_fract_z
_atom_site_U_iso_or_equiv
_atom_site_adp_type
_atom_site_calc_flag
_atom_site_refinement_flags
_atom_site_occupancy
_atom_site_disorder_assembly
_atom_site_disorder_group
C C1 0.6783(2) 0.2592(3) 1.2600(5) 0.0711(9) Uani d . 1 . .
H H1A 0.6195 0.2620 1.2236 0.107 Uiso calc R 1 . .
H H1B 0.6797 0.2519 1.3775 0.107 Uiso calc R 1 . .
H H1C 0.7065 0.1937 1.2111 0.107 Uiso calc R 1 . .
C C2 0.67195(17) 0.4676(3) 1.2579(4) 0.0615(7) Uani d . 1 . .
H H2A 0.7030 0.5368 1.2300 0.092 Uiso calc R 1 . .
H H2B 0.6616 0.4659 1.3742 0.092 Uiso calc R 1 . .
H H2C 0.6180 0.4665 1.2004 0.092 Uiso calc R 1 . .
C C3 0.75553(12) 0.36601(19) 1.0498(3) 0.0381(5) Uani d . 1 . .
C C4 0.72410(14) 0.43583(19) 0.9255(3) 0.0451(5) Uani d . 1 . .
H H4 0.6796 0.4874 0.9477 0.054 Uiso calc R 1 . .
C C5 0.75833(15) 0.4299(2) 0.7670(3) 0.0480(6) Uani d . 1 . .
H H5 0.7350 0.4767 0.6853 0.058 Uiso calc R 1 . .
C C6 0.82454(15) 0.3580(2) 0.7281(3) 0.0445(5) Uani d . 1 . .
H H6 0.8451 0.3547 0.6208 0.053 Uiso calc R 1 . .
C C7 0.86251(12) 0.28748(17) 0.8530(3) 0.0323(4) Uani d . 1 . .
C C8 0.93538(13) 0.21356(16) 0.8264(3) 0.0309(4) Uani d . 1 . .
C C9 0.96977(14) 0.14947(18) 0.9519(3) 0.0366(4) Uani d . 1 . .
H H9 1.0158 0.0999 0.9311 0.044 Uiso calc R 1 . .
C C10 0.93643(14) 0.15783(18) 1.1106(3) 0.0379(4) Uani d . 1 . .
H H10 0.9610 0.1151 1.1954 0.045 Uiso calc R 1 . .
C C11 0.86816(12) 0.22823(16) 1.1418(3) 0.0363(4) Uani d . 1 . .
H H11 0.8473 0.2345 1.2486 0.044 Uiso calc R 1 . .
C C12 0.82814(12) 0.29230(16) 1.0143(3) 0.0322(4) Uani d . 1 . .
C C14 1.10343(19) 0.3731(3) 0.6827(4) 0.0689(9) Uani d . 1 . .
H H14A 1.1354 0.4225 0.6080 0.083 Uiso calc R 1 . .
H H14B 1.1400 0.3079 0.7107 0.083 Uiso calc R 1 . .
C C15 1.0839(2) 0.4406(3) 0.8375(5) 0.0833(11) Uani d . 1 . .
H H15A 1.0609 0.3874 0.9188 0.100 Uiso calc R 1 . .
H H15B 1.1375 0.4712 0.8805 0.100 Uiso calc R 1 . .
N N1 0.72278(13) 0.36630(17) 1.2108(3) 0.0467(5) Uani d . 1 . .
O O1 0.92413(13) 0.18510(17) 0.5084(2) 0.0558(5) Uani d . 1 . .
O O2 1.05529(12) 0.12231(15) 0.6510(2) 0.0553(4) Uani d . 1 . .
N N2 1.02722(14) 0.33007(18) 0.5987(3) 0.0495(5) Uani d . 1 . .
H H2D 1.0054(19) 0.358(3) 0.508(5) 0.059 Uiso d . 1 . .
N N3 1.0237(3) 0.5358(3) 0.8182(5) 0.0993(13) Uani d . 1 . .
H H3A 0.980(3) 0.499(5) 0.773(8) 0.119 Uiso d . 1 . .
H H3B 1.044(3) 0.588(4) 0.752(7) 0.119 Uiso d . 1 . .
S S1 0.98740(3) 0.20448(4) 0.63277(8) 0.03840(15) Uani d . 1 . .

loop_
_atom_site_aniso_label
_atom_site_aniso_U_11
_atom_site_aniso_U_22
_atom_site_aniso_U_33
_atom_site_aniso_U_12
_atom_site_aniso_U_13
_atom_site_aniso_U_23
C1 0.0693(17) 0.0655(18) 0.079(2) 0.0010(15) 0.0311(15) 0.0156(17)
C2 0.0547(14) 0.0663(17) 0.0635(18) 0.0210(13) 0.0108(12) -0.0083(14)
C3 0.0340(10) 0.0365(11) 0.0439(12) 0.0001(8) -0.0005(9) -0.0006(9)
C4 0.0377(10) 0.0406(12) 0.0570(14) 0.0071(9) -0.0008(10) 0.0082(11)
C5 0.0472(12) 0.0486(13) 0.0482(14) 0.0062(10) -0.0097(10) 0.0171(11)
C6 0.0533(12) 0.0461(12) 0.0343(11) -0.0003(10) -0.0053(9) 0.0120(10)
C7 0.0331(9) 0.0315(9) 0.0323(10) -0.0037(7) -0.0041(8) 0.0023(8)
C8 0.0369(10) 0.0294(9) 0.0264(10) -0.0018(8) 0.0014(8) -0.0008(8)
C9 0.0418(10) 0.0344(11) 0.0336(10) 0.0061(8) -0.0015(9) 0.0015(8)
C10 0.0450(10) 0.0387(10) 0.0299(11) 0.0066(8) -0.0045(8) 0.0077(8)
C11 0.0434(10) 0.0367(9) 0.0286(9) 0.0018(7) 0.0003(9) 0.0037(9)
C12 0.0328(9) 0.0303(10) 0.0335(10) -0.0049(7) -0.0015(8) 0.0030(8)
C14 0.0647(16) 0.0609(16) 0.081(3) -0.0208(14) 0.0173(15) -0.0189(15)
C15 0.099(2) 0.077(2) 0.075(2) -0.034(2) 0.012(2) -0.0264(19)
N1 0.0462(10) 0.0458(11) 0.0482(11) 0.0089(9) 0.0133(9) 0.0015(9)
O1 0.0778(12) 0.0595(11) 0.0302(8) -0.0089(9) -0.0003(8) -0.0045(8)
O2 0.0729(10) 0.0498(9) 0.0432(9) 0.0162(8) 0.0174(9) -0.0028(8)
N2 0.0641(13) 0.0425(10) 0.0420(14) -0.0092(9) 0.0122(9) 0.0037(9)
N3 0.158(4) 0.0527(18) 0.087(2) -0.0261(19) 0.036(2) -0.0248(16)
S1 0.0538(3) 0.0341(2) 0.0274(2) -0.00129(19) 0.0066(3) -0.0034(3)

loop_
_atom_type_symbol
_atom_type_description
_atom_type_scat_dispersion_real
_atom_type_scat_dispersion_imag
_atom_type_scat_source
C C 0.0033 0.0016 'International Tables Vol C Tables 4.2.6.8 and 6.1.1.4'
H H 0.0000 0.0000 'International Tables Vol C Tables 4.2.6.8 and 6.1.1.4'
N N 0.0061 0.0033 'International Tables Vol C Tables 4.2.6.8 and 6.1.1.4'
O O 0.0106 0.0060 'International Tables Vol C Tables 4.2.6.8 and 6.1.1.4'
S S 0.1246 0.1234 'International Tables Vol C Tables 4.2.6.8 and 6.1.1.4'

loop_
_geom_angle_atom_site_label_1
_geom_angle_atom_site_label_2
_geom_angle_atom_site_label_3
_geom_angle_site_symmetry_1
_geom_angle_site_symmetry_3
_geom_angle
_geom_angle_publ_flag
N1 C1 H1A . . 109.5 ?
N1 C1 H1B . . 109.5 ?
H1A C1 H1B . . 109.5 ?
N1 C1 H1C . . 109.5 ?
H1A C1 H1C . . 109.5 ?
H1B C1 H1C . . 109.5 ?
N1 C2 H2A . . 109.5 ?
N1 C2 H2B . . 109.5 ?
H2A C2 H2B . . 109.5 ?
N1 C2 H2C . . 109.5 ?
H2A C2 H2C . . 109.5 ?
H2B C2 H2C . . 109.5 ?
C4 C3 N1 . . 123.6(2) ?
C4 C3 C12 . . 118.3(2) ?
N1 C3 C12 . . 118.11(19) ?
C3 C4 C5 . . 120.8(2) ?
C3 C4 H4 . . 119.6 ?
C5 C4 H4 . . 119.6 ?
C6 C5 C4 . . 122.3(2) ?
C6 C5 H5 . . 118.9 ?
C4 C5 H5 . . 118.9 ?
C5 C6 C7 . . 119.6(2) ?
C5 C6 H6 . . 120.2 ?
C7 C6 H6 . . 120.2 ?
C12 C7 C6 . . 118.73(19) ?
C12 C7 C8 . . 117.42(17) ?
C6 C7 C8 . . 123.8(2) ?
C9 C8 C7 . . 121.08(19) ?
C9 C8 S1 . . 116.94(16) ?
C7 C8 S1 . . 121.94(15) ?
C8 C9 C10 . . 120.57(19) ?
C8 C9 H9 . . 119.7 ?
C10 C9 H9 . . 119.7 ?
C11 C10 C9 . . 120.2(2) ?
C11 C10 H10 . . 119.9 ?
C9 C10 H10 . . 119.9 ?
C10 C11 C12 . . 121.1(2) ?
C10 C11 H11 . . 119.4 ?
C12 C11 H11 . . 119.4 ?
C11 C12 C7 . . 119.47(18) ?
C11 C12 C3 . . 120.3(2) ?
C7 C12 C3 . . 120.20(18) ?
N2 C14 C15 . . 113.9(3) ?
N2 C14 H14A . . 108.8 ?
C15 C14 H14A . . 108.8 ?
N2 C14 H14B . . 108.8 ?
C15 C14 H14B . . 108.8 ?
H14A C14 H14B . . 107.7 ?
N3 C15 C14 . . 115.5(3) ?
N3 C15 H15A . . 108.4 ?
C14 C15 H15A . . 108.4 ?
N3 C15 H15B . . 108.4 ?
C14 C15 H15B . . 108.4 ?
H15A C15 H15B . . 107.5 ?
C3 N1 C2 . . 116.2(2) ?
C3 N1 C1 . . 114.9(2) ?
C2 N1 C1 . . 110.3(2) ?
C14 N2 S1 . . 122.8(2) ?
C14 N2 H2D . . 126(2) ?
S1 N2 H2D . . 109(2) ?
C15 N3 H3A . . 100(3) ?
C15 N3 H3B . . 111(3) ?
H3A N3 H3B . . 111(5) ?
O2 S1 O1 . . 118.56(12) ?
O2 S1 N2 . . 109.58(12) ?
O1 S1 N2 . . 106.55(12) ?
O2 S1 C8 . . 106.46(10) ?
O1 S1 C8 . . 109.01(10) ?
N2 S1 C8 . . 106.04(10) ?

loop_
_geom_bond_atom_site_label_1
_geom_bond_atom_site_label_2
_geom_bond_site_symmetry_2
_geom_bond_distance
_geom_bond_publ_flag
C1 N1 . 1.472(3) ?
C1 H1A . 0.9600 ?
C1 H1B . 0.9600 ?
C1 H1C . 0.9600 ?
C2 N1 . 1.461(3) ?
C2 H2A . 0.9600 ?
C2 H2B . 0.9600 ?
C2 H2C . 0.9600 ?
C3 C4 . 1.382(3) ?
C3 N1 . 1.405(3) ?
C3 C12 . 1.441(3) ?
C4 C5 . 1.396(3) ?
C4 H4 . 0.9300 ?
C5 C6 . 1.358(3) ?
C5 H5 . 0.9300 ?
C6 C7 . 1.429(3) ?
C6 H6 . 0.9300 ?
C7 C12 . 1.417(3) ?
C7 C8 . 1.433(3) ?
C8 C9 . 1.369(3) ?
C8 S1 . 1.773(2) ?
C9 C10 . 1.395(3) ?
C9 H9 . 0.9300 ?
C10 C11 . 1.359(3) ?
C10 H10 . 0.9300 ?
C11 C12 . 1.417(3) ?
C11 H11 . 0.9300 ?
C14 N2 . 1.454(4) ?
C14 C15 . 1.511(5) ?
C14 H14A . 0.9700 ?
C14 H14B . 0.9700 ?
C15 N3 . 1.450(5) ?
C15 H15A . 0.9700 ?
C15 H15B . 0.9700 ?
O1 S1 . 1.4278(19) ?
O2 S1 . 1.4255(18) ?
N2 S1 . 1.600(2) ?
N2 H2D . 0.87(3) ?
N3 H3A . 0.88(5) ?
N3 H3B . 0.87(5) ?

loop_
_geom_hbond_atom_site_label_D
_geom_hbond_atom_site_label_H
_geom_hbond_atom_site_label_A
_geom_hbond_site_symmetry_A
_geom_hbond_distance_DH
_geom_hbond_distance_HA
_geom_hbond_distance_DA
_geom_hbond_angle_DHA
C6 H6 O1 . 0.93 2.48 3.093(3) 123
N3 H3A N2 . 0.88(5) 2.52(6) 2.972(4) 113(4)
C11 H11 O1 1_556 0.93 2.49 3.146(3) 128
N2 H2D N3 2_764 0.87(3) 2.02(4) 2.869(4) 163(3)

loop_
_geom_torsion_atom_site_label_1
_geom_torsion_atom_site_label_2
_geom_torsion_atom_site_label_3
_geom_torsion_atom_site_label_4
_geom_torsion_site_symmetry_1
_geom_torsion_site_symmetry_2
_geom_torsion_site_symmetry_3
_geom_torsion_site_symmetry_4
_geom_torsion
_geom_torsion_publ_flag
N1 C3 C4 C5 . . . . -178.7(2) ?
C12 C3 C4 C5 . . . . 3.9(3) ?
C3 C4 C5 C6 . . . . -1.4(4) ?
C4 C5 C6 C7 . . . . -1.5(4) ?
C5 C6 C7 C12 . . . . 1.7(3) ?
C5 C6 C7 C8 . . . . -176.60(19) ?
C12 C7 C8 C9 . . . . 0.6(3) ?
C6 C7 C8 C9 . . . . 178.9(2) ?
C12 C7 C8 S1 . . . . -177.20(14) ?
C6 C7 C8 S1 . . . . 1.1(3) ?
C7 C8 C9 C10 . . . . -2.3(3) ?
S1 C8 C9 C10 . . . . 175.56(16) ?
C8 C9 C10 C11 . . . . 1.3(3) ?
C9 C10 C11 C12 . . . . 1.5(3) ?
C10 C11 C12 C7 . . . . -3.2(3) ?
C10 C11 C12 C3 . . . . 179.68(19) ?
C6 C7 C12 C11 . . . . -176.28(19) ?
C8 C7 C12 C11 . . . . 2.1(3) ?
C6 C7 C12 C3 . . . . 0.8(3) ?
C8 C7 C12 C3 . . . . 179.24(17) ?
C4 C3 C12 C11 . . . . 173.49(19) ?
N1 C3 C12 C11 . . . . -4.0(3) ?
C4 C3 C12 C7 . . . . -3.6(3) ?
N1 C3 C12 C7 . . . . 178.89(18) ?
N2 C14 C15 N3 . . . . -53.6(4) n
C4 C3 N1 C2 . . . . -18.4(3) ?
C12 C3 N1 C2 . . . . 159.0(2) ?
C4 C3 N1 C1 . . . . 112.6(3) ?
C12 C3 N1 C1 . . . . -70.0(3) ?
C15 C14 N2 S1 . . . . -91.9(3) ?
C14 N2 S1 O2 . . . . -40.1(2) ?
C14 N2 S1 O1 . . . . -169.58(19) ?
C14 N2 S1 C8 . . . . 74.4(2) ?
C9 C8 S1 O2 . . . . 3.06(19) ?
C7 C8 S1 O2 . . . . -179.09(16) ?
C9 C8 S1 O1 . . . . 132.05(17) ?
C7 C8 S1 O1 . . . . -50.11(19) ?
C9 C8 S1 N2 . . . . -113.59(18) ?
C7 C8 S1 N2 . . . . 64.25(19) ?

loop_
_cod_related_entry_id
_cod_related_entry_database
_cod_related_entry_code
1 ChemSpider 142148
